data_4504114
loop_
_publ_author_name
'Feng, Mei-Ling'
'Li, Xiu-Ling'
'Mao, Jiang-Gao'

_publ_section_title
;
 New Organically Templated Gallium and Indium Selenites or Selenates with
 One-, Two-, and Three-Dimensional Structures
;
_journal_issue 4
_journal_name_full 'Crystal Growth &amp; Design'
_journal_page_first 770
_journal_paper_doi 10.1021/cg060824d
_journal_volume 7
_journal_year 2007
_chemical_formula_sum 'C2 H10 F3 In N2 O4 Se'
_chemical_formula_weight 376.90
_chemical_name_systematic
; 
 ? 
;
_space_group_IT_number 19
_symmetry_cell_setting orthorhombic
_symmetry_space_group_name_Hall 'P 2ac 2ab'
_symmetry_space_group_name_H-M 'P 21 21 21'
_atom_sites_solution_hydrogens geom
_atom_sites_solution_primary direct
_atom_sites_solution_secondary difmap
_audit_creation_method SHELXL-97
_cell_angle_alpha 90.00
_cell_angle_beta 90.00
_cell_angle_gamma 90.00
_cell_formula_units_Z 4
_cell_length_a 6.8035(15)
_cell_length_b 9.861(2)
_cell_length_c 12.956(3)
_cell_measurement_reflns_used 2521
_cell_measurement_temperature 293(2)
_cell_measurement_theta_max 27.4835
_cell_measurement_theta_min 2.0654
_cell_volume 869.2(3)
_computing_structure_refinement 'SHELXL-97 (Sheldrick, 1997)'
_computing_structure_solution 'SHELXS-97 (Sheldrick, 1990)'
_diffrn_ambient_temperature 293(2)
_diffrn_measured_fraction_theta_full 0.997
_diffrn_measured_fraction_theta_max 0.997
_diffrn_measurement_device_type 'Rigaku Mercury CCD'
_diffrn_measurement_method 'narrow frame method'
_diffrn_radiation_monochromator graphite
_diffrn_radiation_source 'fine-focus sealed tube'
_diffrn_radiation_type MoK\a
_diffrn_radiation_wavelength 0.71073
_diffrn_reflns_av_R_equivalents 0.0288
_diffrn_reflns_av_sigmaI/netI 0.0318
_diffrn_reflns_limit_h_max 8
_diffrn_reflns_limit_h_min -8
_diffrn_reflns_limit_k_max 12
_diffrn_reflns_limit_k_min -12
_diffrn_reflns_limit_l_max 16
_diffrn_reflns_limit_l_min -16
_diffrn_reflns_number 6696
_diffrn_reflns_theta_full 27.48
_diffrn_reflns_theta_max 27.48
_diffrn_reflns_theta_min 2.60
_diffrn_standards_decay_% <1.0
_exptl_absorpt_coefficient_mu 6.945
_exptl_absorpt_correction_T_max 1.0000
_exptl_absorpt_correction_T_min 0.8069
_exptl_absorpt_correction_type 'Multi-scan technique'
_exptl_crystal_colour colorless
_exptl_crystal_density_diffrn 2.880
_exptl_crystal_density_method 'not measured'
_exptl_crystal_description Prism
_exptl_crystal_F_000 712
_exptl_crystal_size_max 0.2000
_exptl_crystal_size_mid 0.0800
_exptl_crystal_size_min 0.0600
_refine_diff_density_max 1.476
_refine_diff_density_min -1.356
_refine_diff_density_rms 0.113
_refine_ls_abs_structure_details 'Flack H D (1983), Acta Cryst. A39, 876-881'
_refine_ls_abs_structure_Flack 0.060(15)
_refine_ls_extinction_method none
_refine_ls_goodness_of_fit_ref 1.093
_refine_ls_hydrogen_treatment constr
_refine_ls_matrix_type full
_refine_ls_number_parameters 118
_refine_ls_number_reflns 1981
_refine_ls_number_restraints 0
_refine_ls_restrained_S_all 1.093
_refine_ls_R_factor_all 0.0235
_refine_ls_R_factor_gt 0.0217
_refine_ls_shift/su_max 0.001
_refine_ls_shift/su_mean 0.000
_refine_ls_structure_factor_coef Fsqd
_refine_ls_weighting_details 'calc w=1/[\s^2^(Fo^2^)+(0.0232P)^2^+0.0789P] where P=(Fo^2^+2Fc^2^)/3'
_refine_ls_weighting_scheme calc
_refine_ls_wR_factor_gt 0.0514
_refine_ls_wR_factor_ref 0.0521
_reflns_number_gt 1889
_reflns_number_total 1981
_reflns_threshold_expression >2sigma(I)
_cod_data_source_file cg060824dsi20061121_080724.cif
_cod_data_source_block C2H10N2InF3SeO4
_cod_depositor_comments
;
The following automatic conversions were performed:

'_symmetry_cell_setting' value 'Orthorhombic' changed to
'orthorhombic' according to
/home/saulius/struct/CIF-dictionaries/cif_core.dic dictionary named
'cif_core.dic' version 2.4.1 from 2010-06-29.

Automatic conversion script
Id: cif_fix_values 1715 2011-07-08 13:25:40Z adriana 
;
_cod_original_sg_symbol_H-M P2(1)2(1)2(1)
_cod_database_code 4504114

loop_
_symmetry_equiv_pos_as_xyz
'x, y, z'
'-x+1/2, -y, z+1/2'
'-x, y+1/2, -z+1/2'
'x+1/2, -y+1/2, -z'

loop_
_atom_site_label
_atom_site_type_symbol
_atom_site_fract_x
_atom_site_fract_y
_atom_site_fract_z
_atom_site_U_iso_or_equiv
_atom_site_adp_type
_atom_site_occupancy
_atom_site_symmetry_multiplicity
_atom_site_calc_flag
_atom_site_refinement_flags
In1 In 0.08940(5) 0.58768(3) 0.93952(2) 0.01345(8) Uani 1 1 d .
Se1 Se 0.58515(7) 0.57187(4) 1.00518(3) 0.01783(10) Uani 1 1 d .
F1 F 0.1046(4) 0.5867(3) 1.09497(19) 0.0275(6) Uani 1 1 d .
F2 F 0.0840(5) 0.3761(2) 0.9389(2) 0.0243(6) Uani 1 1 d .
F3 F 0.0761(4) 0.5781(3) 0.78106(18) 0.0274(6) Uani 1 1 d .
O1 O 0.7760(5) 0.5886(4) 0.9291(3) 0.0299(8) Uani 1 1 d .
O2 O 0.5817(7) 0.4272(3) 1.0578(3) 0.0433(9) Uani 1 1 d .
O3 O 0.5824(7) 0.6968(3) 1.0893(3) 0.0277(8) Uani 1 1 d .
O4 O 0.4010(5) 0.5909(4) 0.9229(2) 0.0307(8) Uani 1 1 d .
C1 C -0.4224(8) 0.6922(5) 0.6993(4) 0.0269(10) Uani 1 1 d .
H1A H -0.4595 0.6178 0.7443 0.032 Uiso 1 1 calc R
H1B H -0.3883 0.6547 0.6324 0.032 Uiso 1 1 calc R
C2 C -0.5932(8) 0.7886(4) 0.6878(4) 0.0235(10) Uani 1 1 d .
H2A H -0.6453 0.8115 0.7553 0.028 Uiso 1 1 calc R
H2B H -0.5495 0.8715 0.6547 0.028 Uiso 1 1 calc R
N1 N -0.2495(6) 0.7639(4) 0.7434(3) 0.0251(9) Uani 1 1 d .
H0A H -0.1497 0.7062 0.7494 0.038 Uiso 1 1 calc R
H0B H -0.2803 0.7968 0.8053 0.038 Uiso 1 1 calc R
H0C H -0.2152 0.8317 0.7018 0.038 Uiso 1 1 calc R
N2 N -0.7466(6) 0.7239(4) 0.6252(3) 0.0224(9) Uani 1 1 d .
H0AA H -0.8478 0.7804 0.6184 0.034 Uiso 1 1 calc R
H0AB H -0.7865 0.6481 0.6560 0.034 Uiso 1 1 calc R
H0AC H -0.6984 0.7041 0.5631 0.034 Uiso 1 1 calc R

loop_
_atom_site_aniso_label
_atom_site_aniso_U_11
_atom_site_aniso_U_22
_atom_site_aniso_U_33
_atom_site_aniso_U_23
_atom_site_aniso_U_13
_atom_site_aniso_U_12
In1 0.01046(13) 0.01370(13) 0.01618(14) -0.00192(13) 0.00067(13) 0.00010(15)
Se1 0.0108(2) 0.01495(19) 0.0277(2) -0.00380(18) 0.00219(19) -0.0003(2)
F1 0.0312(15) 0.0358(15) 0.0155(13) 0.0022(12) -0.0014(11) -0.006(2)
F2 0.0299(14) 0.0149(11) 0.0281(15) -0.0027(10) -0.0045(16) -0.0001(12)
F3 0.0294(14) 0.0388(15) 0.0140(12) -0.0055(12) -0.0003(12) 0.000(2)
O1 0.0089(15) 0.051(2) 0.0296(19) -0.002(2) 0.0034(14) -0.0005(19)
O2 0.056(2) 0.0254(17) 0.049(2) 0.0102(19) 0.004(2) -0.001(2)
O3 0.043(2) 0.0147(14) 0.0250(19) -0.0029(12) -0.0009(19) 0.001(2)
O4 0.0118(15) 0.051(2) 0.0289(18) -0.0001(18) 0.0025(15) 0.002(2)
C1 0.026(3) 0.029(2) 0.026(3) -0.0051(19) -0.005(3) 0.004(3)
C2 0.023(2) 0.022(2) 0.025(3) 0.0020(18) -0.006(3) 0.001(2)
N1 0.018(2) 0.038(2) 0.019(2) 0.0057(18) 0.0009(19) 0.002(2)
N2 0.019(2) 0.027(2) 0.020(2) -0.0019(17) -0.006(2) 0.0019(18)

loop_
_atom_type_symbol
_atom_type_description
_atom_type_scat_dispersion_real
_atom_type_scat_dispersion_imag
_atom_type_scat_source
C C 0.0033 0.0016 'International Tables Vol C Tables 4.2.6.8 and 6.1.1.4'
H H 0.0000 0.0000 'International Tables Vol C Tables 4.2.6.8 and 6.1.1.4'
N N 0.0061 0.0033 'International Tables Vol C Tables 4.2.6.8 and 6.1.1.4'
O O 0.0106 0.0060 'International Tables Vol C Tables 4.2.6.8 and 6.1.1.4'
F F 0.0171 0.0103 'International Tables Vol C Tables 4.2.6.8 and 6.1.1.4'
Se Se -0.0929 2.2259 'International Tables Vol C Tables 4.2.6.8 and 6.1.1.4'
In In -0.7276 1.3100 'International Tables Vol C Tables 4.2.6.8 and 6.1.1.4'

loop_
_geom_angle_atom_site_label_1
_geom_angle_atom_site_label_2
_geom_angle_atom_site_label_3
_geom_angle
_geom_angle_site_symmetry_1
_geom_angle_site_symmetry_3
F1 In1 F3 177.07(11) . .
F1 In1 F2 90.00(11) . .
F3 In1 F2 87.10(11) . .
F1 In1 O4 92.88(13) . .
F3 In1 O4 86.76(12) . .
F2 In1 O4 91.85(14) . .
F1 In1 O1 96.54(13) . 1_455
F3 In1 O1 83.88(12) . 1_455
F2 In1 O1 89.20(15) . 1_455
O4 In1 O1 170.52(12) . 1_455
F1 In1 O3 100.29(12) . 4_467
F3 In1 O3 82.62(12) . 4_467
F2 In1 O3 169.57(12) . 4_467
O4 In1 O3 89.40(17) . 4_467
O1 In1 O3 87.89(17) 1_455 4_467
O2 Se1 O1 111.2(2) . .
O2 Se1 O3 112.95(19) . .
O1 Se1 O3 109.4(2) . .
O2 Se1 O4 111.6(2) . .
O1 Se1 O4 101.59(15) . .
O3 Se1 O4 109.46(19) . .
Se1 O1 In1 138.8(2) . 1_655
Se1 O3 In1 128.52(19) . 4_567
Se1 O4 In1 133.29(18) . .
N1 C1 C2 110.3(4) . .
N2 C2 C1 109.2(4) . .
C1 N1 F1 105.2(3) . 4_467
C1 N1 F2 100.4(3) . 3_556
F1 N1 F2 124.63(17) 4_467 3_556
C2 N2 F3 97.6(3) . 1_455
C2 N2 F2 110.2(3) . 2_464
F3 N2 F2 127.84(16) 1_455 2_464
C2 N2 O2 164.1(4) . 2_464
F3 N2 O2 66.61(14) 1_455 2_464
F2 N2 O2 82.52(15) 2_464 2_464
C2 N2 F2 120.2(3) . 3_456
F3 N2 F2 97.74(16) 1_455 3_456
F2 N2 F2 104.39(15) 2_464 3_456
O2 N2 F2 63.00(13) 2_464 3_456

loop_
_geom_bond_atom_site_label_1
_geom_bond_atom_site_label_2
_geom_bond_distance
_geom_bond_site_symmetry_2
In1 F1 2.017(2) .
In1 F3 2.057(2) .
In1 F2 2.086(2) .
In1 O4 2.131(3) .
In1 O1 2.137(3) 1_455
In1 O3 2.158(3) 4_467
Se1 O2 1.581(3) .
Se1 O1 1.638(3) .
Se1 O3 1.645(3) .
Se1 O4 1.656(3) .
O1 In1 2.137(3) 1_655
O3 In1 2.158(3) 4_567
C1 N1 1.486(7) .
C1 C2 1.509(7) .
C2 N2 1.468(7) .
N1 F1 2.746(5) 4_467
N1 F2 2.841(5) 3_556
N2 F3 2.757(5) 1_455
N2 F2 2.833(5) 2_464
N2 O2 2.860(6) 2_464
N2 F2 2.865(5) 3_456
